data_2220913
loop_
_publ_author_name
'Miao, Jinling'
'Li, Furong'
'Chen, Haiyan'
'Wang, Daqi'
'Nie, Yong'

_publ_section_title
;[1,2-Bis(diphenylphosphino)ethane-\k^2^<i>P</i>,<i>P</i>'](2-carboxylatothiophenolato-\k^2^<i>O</i>,<i>S</i>)nickel(II)
 methanol solvate
;
_journal_coeditor_code SJ2555
_journal_issue 2
_journal_name_full 'Acta Crystallographica Section E'
_journal_page_first m156
_journal_paper_doi 10.1107/S1600536808044280
_journal_volume 65
_journal_year 2009
_chemical_formula_iupac '[Ni (C7 H4 O2 S) (C26 H24 P2)] , C H4 O'
_chemical_formula_moiety 'C33 H28 Ni O2 P2 S , C H4 O'
_chemical_formula_sum 'C34 H32 Ni O3 P2 S'
_chemical_formula_weight 641.31
_chemical_name_systematic
;
[1,2-Bis(diphenylphosphino)ethane-\k^2^<i>P</i>,<i>P</i>'](2-
carboxylatothiophenolato-\k^2^<i>O</i>,<i>S</i>)nickel(II) methanol solvate
;
_space_group_IT_number 14
_symmetry_cell_setting monoclinic
_symmetry_space_group_name_Hall '-P 2ybc'
_symmetry_space_group_name_H-M 'P 1 21/c 1'
_atom_sites_solution_hydrogens geom
_atom_sites_solution_primary direct
_atom_sites_solution_secondary difmap
_audit_creation_method SHELXL97
_cell_angle_alpha 90.00
_cell_angle_beta 100.085(2)
_cell_angle_gamma 90.00
_cell_formula_units_Z 4
_cell_length_a 13.9229(15)
_cell_length_b 11.6244(10)
_cell_length_c 19.553(2)
_cell_measurement_reflns_used 3936
_cell_measurement_temperature 293(2)
_cell_measurement_theta_max 24.984
_cell_measurement_theta_min 2.297
_cell_volume 3115.7(5)
_computing_cell_refinement 'SAINT (Bruker, 2001)'
_computing_data_collection 'SMART (Bruker, 2001)'
_computing_data_reduction 'SAINT (Bruker, 2001)'
_computing_molecular_graphics 'SHELXTL (Sheldrick, 2008)'
_computing_publication_material 'SHELXTL (Sheldrick, 2008)'
_computing_structure_refinement 'SHELXL97 (Sheldrick, 2008)'
_computing_structure_solution 'SHELXS97 (Sheldrick, 2008)'
_diffrn_ambient_temperature 293(2)
_diffrn_measured_fraction_theta_full 0.999
_diffrn_measured_fraction_theta_max 0.999
_diffrn_measurement_device_type 'Bruker SMART 1000 CCD area-detector'
_diffrn_measurement_method '\f and \w'
_diffrn_radiation_monochromator graphite
_diffrn_radiation_source 'fine-focus sealed tube'
_diffrn_radiation_type MoK\a
_diffrn_radiation_wavelength 0.71073
_diffrn_reflns_av_R_equivalents 0.0323
_diffrn_reflns_av_sigmaI/netI 0.0440
_diffrn_reflns_limit_h_max 16
_diffrn_reflns_limit_h_min -16
_diffrn_reflns_limit_k_max 13
_diffrn_reflns_limit_k_min -13
_diffrn_reflns_limit_l_max 13
_diffrn_reflns_limit_l_min -23
_diffrn_reflns_number 14599
_diffrn_reflns_theta_full 25.01
_diffrn_reflns_theta_max 25.01
_diffrn_reflns_theta_min 1.49
_diffrn_standards_number 0
_exptl_absorpt_coefficient_mu 0.826
_exptl_absorpt_correction_T_max 0.7781
_exptl_absorpt_correction_T_min 0.6927
_exptl_absorpt_correction_type multi-scan
_exptl_absorpt_process_details '(SADABS; Bruker, 2001)'
_exptl_crystal_colour red
_exptl_crystal_density_diffrn 1.367
_exptl_crystal_density_method 'not measured'
_exptl_crystal_description needle
_exptl_crystal_F_000 1336
_exptl_crystal_size_max 0.48
_exptl_crystal_size_mid 0.37
_exptl_crystal_size_min 0.32
_refine_diff_density_max 0.419
_refine_diff_density_min -0.264
_refine_ls_extinction_method none
_refine_ls_goodness_of_fit_ref 1.098
_refine_ls_hydrogen_treatment constr
_refine_ls_matrix_type full
_refine_ls_number_parameters 370
_refine_ls_number_reflns 5484
_refine_ls_number_restraints 0
_refine_ls_restrained_S_all 1.098
_refine_ls_R_factor_all 0.0831
_refine_ls_R_factor_gt 0.0415
_refine_ls_shift/su_max 0.001
_refine_ls_shift/su_mean 0.000
_refine_ls_structure_factor_coef Fsqd
_refine_ls_weighting_details 'calc w = 1/[\s^2^(Fo^2^)+(0.0402P)^2^+2.3624P] where P=(Fo^2^+2Fc^2^)/3'
_refine_ls_weighting_scheme calc
_refine_ls_wR_factor_gt 0.0896
_refine_ls_wR_factor_ref 0.1170
_reflns_number_gt 3538
_reflns_number_total 5484
_reflns_threshold_expression I>2\s(I)
_cod_data_source_file sj2555.cif
_cod_data_source_block I
_cod_original_cell_volume 3115.6(6)
_cod_original_sg_symbol_H-M 'P 21/c'
_cod_database_code 2220913
_cod_database_fobs_code 2220913

loop_
_symmetry_equiv_pos_as_xyz
'x, y, z'
'-x, y+1/2, -z+1/2'
'-x, -y, -z'
'x, -y-1/2, z-1/2'

loop_
_atom_site_type_symbol
_atom_site_label
_atom_site_fract_x
_atom_site_fract_y
_atom_site_fract_z
_atom_site_U_iso_or_equiv
_atom_site_adp_type
_atom_site_calc_flag
_atom_site_refinement_flags
_atom_site_occupancy
_atom_site_disorder_assembly
_atom_site_disorder_group
Ni Ni1 0.77033(3) 0.40652(4) 0.63023(2) 0.04036(15) Uani d . 1 . .
O O1 0.75357(19) 0.2853(2) 0.69264(13) 0.0507(7) Uani d . 1 . .
O O2 0.7291(2) 0.2026(3) 0.78879(16) 0.0759(9) Uani d . 1 . .
O O3 0.8043(4) 0.5076(4) 0.3236(2) 0.1394(18) Uani d . 1 . .
H H3 0.7870 0.4408 0.3155 0.209 Uiso calc R 1 . .
P P1 0.79225(7) 0.54152(9) 0.56033(5) 0.0436(3) Uani d . 1 . .
P P2 0.81015(7) 0.28485(8) 0.55286(5) 0.0411(2) Uani d . 1 . .
S S1 0.74372(7) 0.54170(9) 0.70171(5) 0.0510(3) Uani d . 1 . .
C C1 0.7130(3) 0.2809(3) 0.7457(2) 0.0475(9) Uani d . 1 . .
C C2 0.6393(3) 0.3695(3) 0.75551(18) 0.0438(9) Uani d . 1 . .
C C3 0.6457(3) 0.4843(3) 0.73642(19) 0.0471(9) Uani d . 1 . .
C C4 0.5722(3) 0.5591(4) 0.7480(2) 0.0725(13) Uani d . 1 . .
H H4 0.5763 0.6366 0.7369 0.087 Uiso calc R 1 . .
C C5 0.4931(4) 0.5208(5) 0.7755(3) 0.0915(17) Uani d . 1 . .
H H5 0.4437 0.5718 0.7812 0.110 Uiso calc R 1 . .
C C6 0.4872(3) 0.4087(5) 0.7944(3) 0.0829(15) Uani d . 1 . .
H H6 0.4338 0.3827 0.8126 0.099 Uiso calc R 1 . .
C C7 0.5615(3) 0.3340(4) 0.7861(2) 0.0611(11) Uani d . 1 . .
H H7 0.5593 0.2584 0.8014 0.073 Uiso calc R 1 . .
C C8 0.8596(3) 0.4831(3) 0.4959(2) 0.0527(10) Uani d . 1 . .
H H8A 0.8536 0.5341 0.4561 0.063 Uiso calc R 1 . .
H H8B 0.9282 0.4759 0.5159 0.063 Uiso calc R 1 . .
C C9 0.8175(3) 0.3661(3) 0.47359(19) 0.0496(10) Uani d . 1 . .
H H9A 0.8591 0.3265 0.4463 0.060 Uiso calc R 1 . .
H H9B 0.7531 0.3744 0.4455 0.060 Uiso calc R 1 . .
C C10 0.6782(3) 0.5982(3) 0.5114(2) 0.0523(10) Uani d . 1 . .
C C11 0.6009(3) 0.6230(4) 0.5438(3) 0.0807(15) Uani d . 1 . .
H H11 0.6077 0.6127 0.5916 0.097 Uiso calc R 1 . .
C C12 0.5135(3) 0.6628(5) 0.5074(4) 0.0972(19) Uani d . 1 . .
H H12 0.4629 0.6823 0.5306 0.117 Uiso calc R 1 . .
C C13 0.5019(4) 0.6734(5) 0.4376(4) 0.096(2) Uani d . 1 . .
H H13 0.4422 0.6971 0.4125 0.116 Uiso calc R 1 . .
C C14 0.5748(5) 0.6504(5) 0.4049(3) 0.109(2) Uani d . 1 . .
H H14 0.5660 0.6592 0.3569 0.130 Uiso calc R 1 . .
C C15 0.6655(4) 0.6127(5) 0.4412(3) 0.0929(18) Uani d . 1 . .
H H15 0.7165 0.5978 0.4175 0.111 Uiso calc R 1 . .
C C16 0.8670(3) 0.6616(3) 0.59772(19) 0.0490(10) Uani d . 1 . .
C C17 0.8367(3) 0.7736(4) 0.5916(2) 0.0642(12) Uani d . 1 . .
H H17 0.7744 0.7913 0.5682 0.077 Uiso calc R 1 . .
C C18 0.8993(4) 0.8608(4) 0.6203(3) 0.0812(15) Uani d . 1 . .
H H18 0.8788 0.9370 0.6157 0.097 Uiso calc R 1 . .
C C19 0.9905(4) 0.8357(5) 0.6552(3) 0.0829(16) Uani d . 1 . .
H H19 1.0317 0.8946 0.6745 0.099 Uiso calc R 1 . .
C C20 1.0213(3) 0.7247(5) 0.6618(2) 0.0753(14) Uani d . 1 . .
H H20 1.0837 0.7078 0.6852 0.090 Uiso calc R 1 . .
C C21 0.9599(3) 0.6372(4) 0.6338(2) 0.0642(12) Uani d . 1 . .
H H21 0.9809 0.5613 0.6391 0.077 Uiso calc R 1 . .
C C22 0.9319(3) 0.2273(3) 0.58174(18) 0.0441(9) Uani d . 1 . .
C C23 0.9691(3) 0.2240(5) 0.6509(2) 0.0847(17) Uani d . 1 . .
H H23 0.9337 0.2554 0.6826 0.102 Uiso calc R 1 . .
C C24 1.0588(4) 0.1746(5) 0.6744(3) 0.100(2) Uani d . 1 . .
H H24 1.0824 0.1713 0.7219 0.119 Uiso calc R 1 . .
C C25 1.1126(3) 0.1313(4) 0.6301(3) 0.0783(15) Uani d . 1 . .
H H25 1.1743 0.1016 0.6464 0.094 Uiso calc R 1 . .
C C26 1.0760(4) 0.1313(5) 0.5615(3) 0.105(2) Uani d . 1 . .
H H26 1.1118 0.0991 0.5304 0.125 Uiso calc R 1 . .
C C27 0.9856(3) 0.1791(5) 0.5375(2) 0.0917(18) Uani d . 1 . .
H H27 0.9610 0.1782 0.4901 0.110 Uiso calc R 1 . .
C C28 0.7366(3) 0.1591(3) 0.52550(19) 0.0438(9) Uani d . 1 . .
C C29 0.6959(4) 0.0986(4) 0.5731(2) 0.0695(13) Uani d . 1 . .
H H29 0.7037 0.1234 0.6189 0.083 Uiso calc R 1 . .
C C30 0.6425(4) -0.0007(5) 0.5523(3) 0.0901(17) Uani d . 1 . .
H H30 0.6144 -0.0416 0.5846 0.108 Uiso calc R 1 . .
C C31 0.6312(3) -0.0381(4) 0.4863(3) 0.0742(14) Uani d . 1 . .
H H31 0.5960 -0.1051 0.4736 0.089 Uiso calc R 1 . .
C C32 0.6703(4) 0.0206(4) 0.4382(3) 0.0748(14) Uani d . 1 . .
H H32 0.6624 -0.0058 0.3926 0.090 Uiso calc R 1 . .
C C33 0.7224(3) 0.1206(4) 0.4574(2) 0.0672(13) Uani d . 1 . .
H H33 0.7480 0.1623 0.4242 0.081 Uiso calc R 1 . .
C C34 0.8066(7) 0.5619(7) 0.2643(4) 0.192(4) Uani d . 1 . .
H H34A 0.7706 0.6325 0.2633 0.288 Uiso calc R 1 . .
H H34B 0.7778 0.5141 0.2262 0.288 Uiso calc R 1 . .
H H34C 0.8730 0.5784 0.2606 0.288 Uiso calc R 1 . .

loop_
_atom_site_aniso_label
_atom_site_aniso_U_11
_atom_site_aniso_U_22
_atom_site_aniso_U_33
_atom_site_aniso_U_12
_atom_site_aniso_U_13
_atom_site_aniso_U_23
Ni1 0.0375(3) 0.0465(3) 0.0377(3) 0.0053(2) 0.0082(2) -0.0006(2)
O1 0.0646(17) 0.0471(16) 0.0446(15) 0.0164(13) 0.0210(14) 0.0023(12)
O2 0.087(2) 0.073(2) 0.074(2) 0.0221(18) 0.0314(18) 0.0313(18)
O3 0.217(5) 0.109(3) 0.090(3) -0.041(3) 0.021(3) -0.015(3)
P1 0.0375(5) 0.0488(6) 0.0436(6) 0.0021(4) 0.0048(5) 0.0033(5)
P2 0.0407(5) 0.0480(6) 0.0349(5) 0.0083(4) 0.0079(4) 0.0013(4)
S1 0.0550(6) 0.0490(6) 0.0518(6) -0.0048(5) 0.0168(5) -0.0098(5)
C1 0.044(2) 0.049(2) 0.048(2) -0.0002(18) 0.0054(19) -0.002(2)
C2 0.040(2) 0.057(3) 0.034(2) -0.0029(18) 0.0049(17) -0.0051(18)
C3 0.045(2) 0.056(3) 0.041(2) 0.0072(19) 0.0099(18) -0.0073(19)
C4 0.076(3) 0.070(3) 0.077(3) 0.026(3) 0.030(3) 0.001(3)
C5 0.070(3) 0.108(5) 0.106(4) 0.032(3) 0.042(3) 0.002(4)
C6 0.059(3) 0.109(5) 0.089(4) -0.003(3) 0.035(3) -0.007(3)
C7 0.058(3) 0.071(3) 0.058(3) -0.006(2) 0.019(2) -0.006(2)
C8 0.047(2) 0.064(3) 0.048(2) 0.006(2) 0.0114(19) 0.010(2)
C9 0.042(2) 0.068(3) 0.040(2) 0.0117(19) 0.0102(17) 0.0093(19)
C10 0.047(2) 0.047(2) 0.058(3) 0.0043(19) -0.005(2) 0.001(2)
C11 0.047(3) 0.103(4) 0.091(4) 0.011(3) 0.007(3) 0.029(3)
C12 0.043(3) 0.110(5) 0.134(5) 0.009(3) 0.003(3) 0.032(4)
C13 0.069(4) 0.080(4) 0.120(5) 0.011(3) -0.037(4) -0.013(4)
C14 0.119(5) 0.120(5) 0.070(4) 0.053(4) -0.033(4) -0.012(3)
C15 0.096(4) 0.112(4) 0.064(3) 0.045(3) -0.004(3) -0.003(3)
C16 0.046(2) 0.056(3) 0.046(2) -0.0077(19) 0.0098(19) 0.001(2)
C17 0.073(3) 0.055(3) 0.064(3) -0.005(2) 0.009(2) 0.006(2)
C18 0.108(4) 0.054(3) 0.084(4) -0.017(3) 0.026(3) -0.008(3)
C19 0.087(4) 0.097(4) 0.068(3) -0.041(3) 0.023(3) -0.014(3)
C20 0.058(3) 0.102(4) 0.064(3) -0.021(3) 0.008(2) -0.009(3)
C21 0.053(3) 0.075(3) 0.063(3) -0.007(2) 0.006(2) -0.003(2)
C22 0.042(2) 0.051(2) 0.040(2) 0.0077(17) 0.0103(17) 0.0026(18)
C23 0.062(3) 0.142(5) 0.048(3) 0.045(3) 0.003(2) -0.013(3)
C24 0.074(3) 0.162(6) 0.057(3) 0.055(4) -0.004(3) -0.007(3)
C25 0.053(3) 0.110(4) 0.070(3) 0.028(3) 0.005(3) 0.014(3)
C26 0.087(4) 0.167(6) 0.067(3) 0.073(4) 0.034(3) 0.023(4)
C27 0.080(3) 0.151(5) 0.046(3) 0.061(4) 0.014(2) 0.010(3)
C28 0.040(2) 0.049(2) 0.042(2) 0.0079(18) 0.0068(17) 0.0008(19)
C29 0.096(4) 0.062(3) 0.054(3) -0.010(3) 0.023(3) -0.004(2)
C30 0.122(5) 0.077(4) 0.078(4) -0.033(3) 0.038(3) 0.002(3)
C31 0.072(3) 0.058(3) 0.088(4) -0.010(2) 0.004(3) -0.003(3)
C32 0.082(3) 0.071(3) 0.066(3) -0.011(3) -0.003(3) -0.013(3)
C33 0.075(3) 0.074(3) 0.053(3) -0.010(3) 0.011(2) -0.003(2)
C34 0.264(11) 0.185(9) 0.123(6) -0.099(8) 0.025(7) 0.050(6)

loop_
_atom_type_symbol
_atom_type_description
_atom_type_scat_dispersion_real
_atom_type_scat_dispersion_imag
_atom_type_scat_source
C C 0.0033 0.0016 'International Tables Vol C Tables 4.2.6.8 and 6.1.1.4'
H H 0.0000 0.0000 'International Tables Vol C Tables 4.2.6.8 and 6.1.1.4'
S S 0.1246 0.1234 'International Tables Vol C Tables 4.2.6.8 and 6.1.1.4'
O O 0.0106 0.0060 'International Tables Vol C Tables 4.2.6.8 and 6.1.1.4'
Ni Ni 0.3393 1.1124 'International Tables Vol C Tables 4.2.6.8 and 6.1.1.4'
P P 0.1023 0.0942 'International Tables Vol C Tables 4.2.6.8 and 6.1.1.4'

loop_
_geom_angle_atom_site_label_1
_geom_angle_atom_site_label_2
_geom_angle_atom_site_label_3
_geom_angle_site_symmetry_1
_geom_angle_site_symmetry_3
_geom_angle
_geom_angle_publ_flag
O1 Ni1 P1 . . 178.81(8) y
O1 Ni1 S1 . . 93.94(8) y
P1 Ni1 S1 . . 86.56(4) y
O1 Ni1 P2 . . 92.22(8) y
P1 Ni1 P2 . . 87.20(4) y
S1 Ni1 P2 . . 172.70(4) y
C1 O1 Ni1 . . 132.6(3) ?
C34 O3 H3 . . 109.5 ?
C16 P1 C10 . . 108.55(18) ?
C16 P1 C8 . . 103.64(18) ?
C10 P1 C8 . . 106.08(19) ?
C16 P1 Ni1 . . 116.27(13) ?
C10 P1 Ni1 . . 113.02(14) ?
C8 P1 Ni1 . . 108.39(13) ?
C28 P2 C22 . . 104.04(17) ?
C28 P2 C9 . . 106.18(18) ?
C22 P2 C9 . . 105.40(17) ?
C28 P2 Ni1 . . 121.47(12) ?
C22 P2 Ni1 . . 110.78(12) ?
C9 P2 Ni1 . . 107.84(13) ?
C3 S1 Ni1 . . 101.81(13) ?
O2 C1 O1 . . 122.4(4) ?
O2 C1 C2 . . 118.0(4) ?
O1 C1 C2 . . 119.6(4) ?
C7 C2 C3 . . 119.5(4) ?
C7 C2 C1 . . 117.2(4) ?
C3 C2 C1 . . 123.4(3) ?
C4 C3 C2 . . 118.2(4) ?
C4 C3 S1 . . 117.9(3) ?
C2 C3 S1 . . 123.9(3) ?
C5 C4 C3 . . 121.3(5) ?
C5 C4 H4 . . 119.3 ?
C3 C4 H4 . . 119.3 ?
C6 C5 C4 . . 120.3(5) ?
C6 C5 H5 . . 119.8 ?
C4 C5 H5 . . 119.8 ?
C5 C6 C7 . . 119.3(5) ?
C5 C6 H6 . . 120.4 ?
C7 C6 H6 . . 120.4 ?
C6 C7 C2 . . 121.3(4) ?
C6 C7 H7 . . 119.4 ?
C2 C7 H7 . . 119.4 ?
C9 C8 P1 . . 108.2(3) ?
C9 C8 H8A . . 110.1 ?
P1 C8 H8A . . 110.1 ?
C9 C8 H8B . . 110.1 ?
P1 C8 H8B . . 110.1 ?
H8A C8 H8B . . 108.4 ?
C8 C9 P2 . . 107.2(3) ?
C8 C9 H9A . . 110.3 ?
P2 C9 H9A . . 110.3 ?
C8 C9 H9B . . 110.3 ?
P2 C9 H9B . . 110.3 ?
H9A C9 H9B . . 108.5 ?
C15 C10 C11 . . 117.7(4) ?
C15 C10 P1 . . 121.3(4) ?
C11 C10 P1 . . 120.9(3) ?
C10 C11 C12 . . 121.6(5) ?
C10 C11 H11 . . 119.2 ?
C12 C11 H11 . . 119.2 ?
C13 C12 C11 . . 119.4(6) ?
C13 C12 H12 . . 120.3 ?
C11 C12 H12 . . 120.3 ?
C14 C13 C12 . . 120.4(5) ?
C14 C13 H13 . . 119.8 ?
C12 C13 H13 . . 119.8 ?
C13 C14 C15 . . 121.1(6) ?
C13 C14 H14 . . 119.4 ?
C15 C14 H14 . . 119.4 ?
C10 C15 C14 . . 119.6(5) ?
C10 C15 H15 . . 120.2 ?
C14 C15 H15 . . 120.2 ?
C17 C16 C21 . . 119.0(4) ?
C17 C16 P1 . . 123.4(3) ?
C21 C16 P1 . . 117.7(3) ?
C16 C17 C18 . . 119.8(4) ?
C16 C17 H17 . . 120.1 ?
C18 C17 H17 . . 120.1 ?
C19 C18 C17 . . 120.6(5) ?
C19 C18 H18 . . 119.7 ?
C17 C18 H18 . . 119.7 ?
C20 C19 C18 . . 120.1(5) ?
C20 C19 H19 . . 119.9 ?
C18 C19 H19 . . 119.9 ?
C19 C20 C21 . . 120.0(5) ?
C19 C20 H20 . . 120.0 ?
C21 C20 H20 . . 120.0 ?
C20 C21 C16 . . 120.5(5) ?
C20 C21 H21 . . 119.7 ?
C16 C21 H21 . . 119.7 ?
C27 C22 C23 . . 117.7(4) ?
C27 C22 P2 . . 122.7(3) ?
C23 C22 P2 . . 119.4(3) ?
C22 C23 C24 . . 120.5(4) ?
C22 C23 H23 . . 119.8 ?
C24 C23 H23 . . 119.8 ?
C25 C24 C23 . . 121.2(5) ?
C25 C24 H24 . . 119.4 ?
C23 C24 H24 . . 119.4 ?
C24 C25 C26 . . 119.2(4) ?
C24 C25 H25 . . 120.4 ?
C26 C25 H25 . . 120.4 ?
C25 C26 C27 . . 120.1(5) ?
C25 C26 H26 . . 120.0 ?
C27 C26 H26 . . 120.0 ?
C22 C27 C26 . . 121.3(4) ?
C22 C27 H27 . . 119.4 ?
C26 C27 H27 . . 119.4 ?
C29 C28 C33 . . 118.8(4) ?
C29 C28 P2 . . 119.7(3) ?
C33 C28 P2 . . 121.5(3) ?
C28 C29 C30 . . 119.4(4) ?
C28 C29 H29 . . 120.3 ?
C30 C29 H29 . . 120.3 ?
C31 C30 C29 . . 121.0(5) ?
C31 C30 H30 . . 119.5 ?
C29 C30 H30 . . 119.5 ?
C30 C31 C32 . . 120.7(5) ?
C30 C31 H31 . . 119.7 ?
C32 C31 H31 . . 119.7 ?
C31 C32 C33 . . 119.4(5) ?
C31 C32 H32 . . 120.3 ?
C33 C32 H32 . . 120.3 ?
C28 C33 C32 . . 120.7(4) ?
C28 C33 H33 . . 119.6 ?
C32 C33 H33 . . 119.6 ?
O3 C34 H34A . . 109.5 ?
O3 C34 H34B . . 109.5 ?
H34A C34 H34B . . 109.5 ?
O3 C34 H34C . . 109.5 ?
H34A C34 H34C . . 109.5 ?
H34B C34 H34C . . 109.5 ?

loop_
_geom_bond_atom_site_label_1
_geom_bond_atom_site_label_2
_geom_bond_site_symmetry_2
_geom_bond_distance
_geom_bond_publ_flag
Ni1 O1 . 1.905(3) y
Ni1 P1 . 2.1378(11) y
Ni1 S1 . 2.1775(11) y
Ni1 P2 . 2.2114(10) y
O1 C1 . 1.267(4) y
O2 C1 . 1.234(4) y
O3 C34 . 1.326(7) ?
O3 H3 . 0.8200 ?
P1 C16 . 1.817(4) ?
P1 C10 . 1.827(4) ?
P1 C8 . 1.828(4) ?
P2 C28 . 1.811(4) ?
P2 C22 . 1.818(4) ?
P2 C9 . 1.833(4) ?
S1 C3 . 1.759(4) ?
C1 C2 . 1.490(5) ?
C2 C7 . 1.389(5) ?
C2 C3 . 1.393(5) ?
C3 C4 . 1.391(5) ?
C4 C5 . 1.381(6) ?
C4 H4 . 0.9300 ?
C5 C6 . 1.360(7) ?
C5 H5 . 0.9300 ?
C6 C7 . 1.381(6) ?
C6 H6 . 0.9300 ?
C7 H7 . 0.9300 ?
C8 C9 . 1.514(5) ?
C8 H8A . 0.9700 ?
C8 H8B . 0.9700 ?
C9 H9A . 0.9700 ?
C9 H9B . 0.9700 ?
C10 C15 . 1.363(6) ?
C10 C11 . 1.372(6) ?
C11 C12 . 1.379(6) ?
C11 H11 . 0.9300 ?
C12 C13 . 1.351(8) ?
C12 H12 . 0.9300 ?
C13 C14 . 1.318(8) ?
C13 H13 . 0.9300 ?
C14 C15 . 1.406(7) ?
C14 H14 . 0.9300 ?
C15 H15 . 0.9300 ?
C16 C17 . 1.367(5) ?
C16 C21 . 1.390(5) ?
C17 C18 . 1.390(6) ?
C17 H17 . 0.9300 ?
C18 C19 . 1.363(7) ?
C18 H18 . 0.9300 ?
C19 C20 . 1.358(7) ?
C19 H19 . 0.9300 ?
C20 C21 . 1.378(6) ?
C20 H20 . 0.9300 ?
C21 H21 . 0.9300 ?
C22 C27 . 1.360(5) ?
C22 C23 . 1.362(5) ?
C23 C24 . 1.378(6) ?
C23 H23 . 0.9300 ?
C24 C25 . 1.339(6) ?
C24 H24 . 0.9300 ?
C25 C26 . 1.348(6) ?
C25 H25 . 0.9300 ?
C26 C27 . 1.381(6) ?
C26 H26 . 0.9300 ?
C27 H27 . 0.9300 ?
C28 C29 . 1.366(5) ?
C28 C33 . 1.386(5) ?
C29 C30 . 1.394(6) ?
C29 H29 . 0.9300 ?
C30 C31 . 1.345(7) ?
C30 H30 . 0.9300 ?
C31 C32 . 1.352(6) ?
C31 H31 . 0.9300 ?
C32 C33 . 1.387(6) ?
C32 H32 . 0.9300 ?
C33 H33 . 0.9300 ?
C34 H34A . 0.9600 ?
C34 H34B . 0.9600 ?
C34 H34C . 0.9600 ?

loop_
_geom_hbond_atom_site_label_D
_geom_hbond_atom_site_label_H
_geom_hbond_atom_site_label_A
_geom_hbond_site_symmetry_A
_geom_hbond_distance_DH
_geom_hbond_distance_HA
_geom_hbond_distance_DA
_geom_hbond_angle_DHA
_geom_hbond_publ_flag
O3 H3 O2 4_565 0.82 1.884 2.697(5) 171 y

loop_
_geom_torsion_atom_site_label_1
_geom_torsion_atom_site_label_2
_geom_torsion_atom_site_label_3
_geom_torsion_atom_site_label_4
_geom_torsion_site_symmetry_1
_geom_torsion_site_symmetry_2
_geom_torsion_site_symmetry_3
_geom_torsion_site_symmetry_4
_geom_torsion
_geom_torsion_publ_flag
P1 Ni1 O1 C1 . . . . 134(4) ?
S1 Ni1 O1 C1 . . . . 19.1(3) ?
P2 Ni1 O1 C1 . . . . -164.8(3) ?
O1 Ni1 P1 C16 . . . . -70(4) ?
S1 Ni1 P1 C16 . . . . 44.69(15) ?
P2 Ni1 P1 C16 . . . . -131.52(15) ?
O1 Ni1 P1 C10 . . . . 163(4) ?
S1 Ni1 P1 C10 . . . . -81.83(15) ?
P2 Ni1 P1 C10 . . . . 101.96(15) ?
O1 Ni1 P1 C8 . . . . 46(4) ?
S1 Ni1 P1 C8 . . . . 160.88(14) ?
P2 Ni1 P1 C8 . . . . -15.33(14) ?
O1 Ni1 P2 C28 . . . . 49.42(16) ?
P1 Ni1 P2 C28 . . . . -131.62(14) ?
S1 Ni1 P2 C28 . . . . -162.9(3) ?
O1 Ni1 P2 C22 . . . . -73.03(15) ?
P1 Ni1 P2 C22 . . . . 105.93(13) ?
S1 Ni1 P2 C22 . . . . 74.6(4) ?
O1 Ni1 P2 C9 . . . . 172.11(15) ?
P1 Ni1 P2 C9 . . . . -8.93(13) ?
S1 Ni1 P2 C9 . . . . -40.2(4) ?
O1 Ni1 S1 C3 . . . . -41.42(15) ?
P1 Ni1 S1 C3 . . . . 139.66(13) ?
P2 Ni1 S1 C3 . . . . 171.0(3) ?
Ni1 O1 C1 O2 . . . . -162.4(3) ?
Ni1 O1 C1 C2 . . . . 20.7(5) ?
O2 C1 C2 C7 . . . . -32.1(5) ?
O1 C1 C2 C7 . . . . 144.9(4) ?
O2 C1 C2 C3 . . . . 147.1(4) ?
O1 C1 C2 C3 . . . . -35.9(5) ?
C7 C2 C3 C4 . . . . -1.0(6) ?
C1 C2 C3 C4 . . . . 179.8(4) ?
C7 C2 C3 S1 . . . . 176.4(3) ?
C1 C2 C3 S1 . . . . -2.8(5) ?
Ni1 S1 C3 C4 . . . . -141.0(3) ?
Ni1 S1 C3 C2 . . . . 41.6(3) ?
C2 C3 C4 C5 . . . . -2.0(7) ?
S1 C3 C4 C5 . . . . -179.6(4) ?
C3 C4 C5 C6 . . . . 2.3(8) ?
C4 C5 C6 C7 . . . . 0.5(8) ?
C5 C6 C7 C2 . . . . -3.6(7) ?
C3 C2 C7 C6 . . . . 3.8(6) ?
C1 C2 C7 C6 . . . . -177.0(4) ?
C16 P1 C8 C9 . . . . 166.6(3) ?
C10 P1 C8 C9 . . . . -79.2(3) ?
Ni1 P1 C8 C9 . . . . 42.5(3) ?
P1 C8 C9 P2 . . . . -49.1(3) ?
C28 P2 C9 C8 . . . . 168.2(2) ?
C22 P2 C9 C8 . . . . -81.8(3) ?
Ni1 P2 C9 C8 . . . . 36.5(3) ?
C16 P1 C10 C15 . . . . 97.7(4) ?
C8 P1 C10 C15 . . . . -13.1(4) ?
Ni1 P1 C10 C15 . . . . -131.7(4) ?
C16 P1 C10 C11 . . . . -85.0(4) ?
C8 P1 C10 C11 . . . . 164.1(4) ?
Ni1 P1 C10 C11 . . . . 45.5(4) ?
C15 C10 C11 C12 . . . . -0.9(8) ?
P1 C10 C11 C12 . . . . -178.2(4) ?
C10 C11 C12 C13 . . . . 2.7(9) ?
C11 C12 C13 C14 . . . . -2.8(9) ?
C12 C13 C14 C15 . . . . 1.0(10) ?
C11 C10 C15 C14 . . . . -0.9(8) ?
P1 C10 C15 C14 . . . . 176.4(4) ?
C13 C14 C15 C10 . . . . 0.9(9) ?
C10 P1 C16 C17 . . . . 3.2(4) ?
C8 P1 C16 C17 . . . . 115.6(4) ?
Ni1 P1 C16 C17 . . . . -125.5(3) ?
C10 P1 C16 C21 . . . . -176.3(3) ?
C8 P1 C16 C21 . . . . -63.8(3) ?
Ni1 P1 C16 C21 . . . . 55.0(3) ?
C21 C16 C17 C18 . . . . 1.0(6) ?
P1 C16 C17 C18 . . . . -178.4(3) ?
C16 C17 C18 C19 . . . . -0.6(7) ?
C17 C18 C19 C20 . . . . 0.4(8) ?
C18 C19 C20 C21 . . . . -0.7(8) ?
C19 C20 C21 C16 . . . . 1.1(7) ?
C17 C16 C21 C20 . . . . -1.2(6) ?
P1 C16 C21 C20 . . . . 178.2(3) ?
C28 P2 C22 C27 . . . . 67.9(4) ?
C9 P2 C22 C27 . . . . -43.6(5) ?
Ni1 P2 C22 C27 . . . . -160.0(4) ?
C28 P2 C22 C23 . . . . -107.1(4) ?
C9 P2 C22 C23 . . . . 141.4(4) ?
Ni1 P2 C22 C23 . . . . 25.0(4) ?
C27 C22 C23 C24 . . . . 0.8(8) ?
P2 C22 C23 C24 . . . . 176.1(5) ?
C22 C23 C24 C25 . . . . 1.7(10) ?
C23 C24 C25 C26 . . . . -3.2(10) ?
C24 C25 C26 C27 . . . . 2.2(10) ?
C23 C22 C27 C26 . . . . -1.8(8) ?
P2 C22 C27 C26 . . . . -176.9(5) ?
C25 C26 C27 C22 . . . . 0.3(10) ?
C22 P2 C28 C29 . . . . 86.9(4) ?
C9 P2 C28 C29 . . . . -162.1(3) ?
Ni1 P2 C28 C29 . . . . -38.7(4) ?
C22 P2 C28 C33 . . . . -91.5(4) ?
C9 P2 C28 C33 . . . . 19.4(4) ?
Ni1 P2 C28 C33 . . . . 142.9(3) ?
C33 C28 C29 C30 . . . . 0.9(7) ?
P2 C28 C29 C30 . . . . -177.5(4) ?
C28 C29 C30 C31 . . . . 0.5(8) ?
C29 C30 C31 C32 . . . . -0.8(9) ?
C30 C31 C32 C33 . . . . -0.2(8) ?
C29 C28 C33 C32 . . . . -2.0(6) ?
P2 C28 C33 C32 . . . . 176.5(3) ?
C31 C32 C33 C28 . . . . 1.6(7) ?
